data_7130794
loop_
_publ_author_name
'Huffman, Zachary K.'
'Sperling, Joseph M.'
'Windorff, Cory J.'
'Long, Brian N.'
'Cordova, Lucas'
'Ramanantoanina, Harry'
'Celis-Barros, Cristian'
'Albrecht-Sch\"onzart, Thomas E.'

_publ_section_title
;
 Synthesis and characterization of a bimetallic americium(iii)
 pyrithionate coordination complex
;
_journal_name_full 'Chemical Communications'
_journal_paper_doi 10.1039/D2CC03352F
_journal_year 2022
_chemical_formula_moiety 'C15 H16 Dy N3 O5 S3, H2 O'
_chemical_formula_sum 'C15 H18 Dy N3 O6 S3'
_chemical_formula_weight 595.00
_space_group_crystal_system triclinic
_space_group_IT_number 2
_space_group_name_Hall '-P 1'
_space_group_name_H-M_alt 'P -1'
_atom_sites_solution_hydrogens mixed
_atom_sites_solution_primary dual
_audit_creation_date 2021-10-11
_audit_creation_method
;
Olex2 1.3
(compiled 2020.11.12 svn.r5f609507 for OlexSys, GUI svn.r6408)
;
_audit_update_record
;
2022-06-14 deposited with the CCDC.	2022-09-15 downloaded from the CCDC.
;
_cell_angle_alpha 111.472(3)
_cell_angle_beta 93.931(3)
_cell_angle_gamma 91.055(3)
_cell_formula_units_Z 2
_cell_length_a 7.4805(9)
_cell_length_b 11.1541(15)
_cell_length_c 13.1843(17)
_cell_measurement_reflns_used 9638
_cell_measurement_temperature 296.15
_cell_measurement_theta_max 33.06
_cell_measurement_theta_min 3.01
_cell_volume 1020.2(2)
_computing_cell_refinement 'SAINT V8.38A (Bruker, 2018)'
_computing_data_reduction 'SAINT V8.38A (Bruker, 2018)'
_computing_molecular_graphics 'Olex2 1.3 (Dolomanov et al., 2009)'
_computing_publication_material 'Olex2 1.3 (Dolomanov et al., 2009)'
_computing_structure_refinement 'SHELXL 2018/3 (Sheldrick, 2015)'
_computing_structure_solution 'SHELXT 2018/2 (Sheldrick, 2018)'
_diffrn_ambient_temperature 296.15
_diffrn_measured_fraction_theta_full 0.998
_diffrn_measured_fraction_theta_max 0.935
_diffrn_measurement_device_type 'Bruker APEX-II CCD'
_diffrn_measurement_method '\f and \w scans'
_diffrn_radiation_type MoK\a
_diffrn_radiation_wavelength 0.71073
_diffrn_reflns_av_R_equivalents 0.0650
_diffrn_reflns_av_unetI/netI 0.0331
_diffrn_reflns_Laue_measured_fraction_full 0.998
_diffrn_reflns_Laue_measured_fraction_max 0.935
_diffrn_reflns_limit_h_max 11
_diffrn_reflns_limit_h_min -11
_diffrn_reflns_limit_k_max 17
_diffrn_reflns_limit_k_min -17
_diffrn_reflns_limit_l_max 20
_diffrn_reflns_limit_l_min -20
_diffrn_reflns_number 58168
_diffrn_reflns_point_group_measured_fraction_full 0.998
_diffrn_reflns_point_group_measured_fraction_max 0.935
_diffrn_reflns_theta_full 25.242
_diffrn_reflns_theta_max 33.576
_diffrn_reflns_theta_min 2.732
_diffrn_source_current 1.0
_diffrn_source_power 0.05
_diffrn_source_voltage 50.0
_diffrn_standards_number 0
_exptl_absorpt_coefficient_mu 4.006
_exptl_absorpt_correction_T_max 0.5661
_exptl_absorpt_correction_T_min 0.3690
_exptl_absorpt_correction_type multi-scan
_exptl_absorpt_process_details
;
SADABS-2016/2 (Bruker,2016/2) was used for absorption correction.
wR2(int) was 0.1307 before and 0.0894 after correction.
The Ratio of minimum to maximum transmission is 0.6679.
The \l/2 correction factor is Not present.
;
_exptl_crystal_colour 'clear light yellow'
_exptl_crystal_colour_lustre clear
_exptl_crystal_colour_modifier light
_exptl_crystal_colour_primary yellow
_exptl_crystal_density_diffrn 1.937
_exptl_crystal_description plate
_exptl_crystal_F_000 582
_exptl_crystal_size_max 0.668
_exptl_crystal_size_mid 0.334
_exptl_crystal_size_min 0.182
_refine_diff_density_max 1.582
_refine_diff_density_min -1.940
_refine_diff_density_rms 0.175
_refine_ls_extinction_method none
_refine_ls_goodness_of_fit_ref 1.121
_refine_ls_hydrogen_treatment constr
_refine_ls_matrix_type full
_refine_ls_number_parameters 260
_refine_ls_number_reflns 7556
_refine_ls_number_restraints 1
_refine_ls_restrained_S_all 1.121
_refine_ls_R_factor_all 0.0385
_refine_ls_R_factor_gt 0.0312
_refine_ls_shift/su_max 0.002
_refine_ls_shift/su_mean 0.000
_refine_ls_structure_factor_coef Fsqd
_refine_ls_weighting_details 'w=1/[\s^2^(Fo^2^)+(0.0242P)^2^+2.1686P] where P=(Fo^2^+2Fc^2^)/3'
_refine_ls_weighting_scheme calc
_refine_ls_wR_factor_gt 0.0722
_refine_ls_wR_factor_ref 0.0771
_reflns_Friedel_coverage 0.000
_reflns_number_gt 6779
_reflns_number_total 7556
_reflns_threshold_expression 'I > 2\s(I)'
_cod_data_source_file d2cc03352f2.cif
_cod_data_source_block c
_cod_database_code 7130794
_shelx_shelxl_version_number 2018/3
_shelx_space_group_comment
;
The symmetry employed for this shelxl refinement is uniquely defined
by the following loop, which should always be used as a source of
symmetry information in preference to the above space-group names.
They are only intended as comments.
;
_shelx_estimated_absorpt_t_max 0.529
_shelx_estimated_absorpt_t_min 0.175
_olex2_refinement_description
;
1. Fixed Uiso
 At 1.2 times of:
  All C(H) groups
 At 1.5 times of:
  All O(H,H) groups
2. Restrained distances
 Dy01-H5A \\sim Dy01-H5B
 with sigma of 0.02
3.a Free rotating group:
 O5(H5A,H5B), O6(H6A,H6B)
3.b Rotating group:
 O4(H4A,H4B)
3.c Aromatic/amide H refined with riding coordinates:
 C15(H15), C5(H5), C2(H2), C14(H14), C12(H12), C4(H4), C10(H10), C13(H13),
 C3(H3), C7(H7), C8(H8), C9(H9)
;
_smtbx_masks_void_probe_radius 1.2
_smtbx_masks_void_truncation_radius 1.2
_olex2_submission_special_instructions 'No special instructions were received'

loop_
_space_group_symop_operation_xyz
'x, y, z'
'-x, -y, -z'

loop_
_atom_site_label
_atom_site_type_symbol
_atom_site_fract_x
_atom_site_fract_y
_atom_site_fract_z
_atom_site_U_iso_or_equiv
_atom_site_adp_type
_atom_site_occupancy
_atom_site_site_symmetry_order
_atom_site_calc_flag
_atom_site_refinement_flags_posn
_atom_site_refinement_flags_adp
_atom_site_refinement_flags_occupancy
_atom_site_disorder_assembly
_atom_site_disorder_group
Dy01 Dy 0.27506(2) 0.71661(2) 0.62987(2) 0.02112(4) Uani 1 1 d D . . . .
S2 S 0.31691(14) 0.68949(8) 0.83293(7) 0.03752(18) Uani 1 1 d . . . . .
S3 S 0.46668(11) 0.94438(8) 0.77927(8) 0.03684(17) Uani 1 1 d . . . . .
S1 S 0.26982(16) 0.86550(8) 0.49656(8) 0.0419(2) Uani 1 1 d . . . . .
O1 O 0.2361(3) 0.5890(2) 0.44317(18) 0.0308(4) Uani 1 1 d . . . . .
O2 O 0.2993(3) 0.4990(2) 0.61122(17) 0.0277(4) Uani 1 1 d . . . . .
O5 O -0.0266(3) 0.6342(2) 0.6169(2) 0.0367(5) Uani 1 1 d G . . . .
H5A H -0.067169 0.556299 0.589647 0.055 Uiso 1 1 d DG U . . .
H5B H -0.115798 0.676940 0.644383 0.055 Uiso 1 1 d DG U . . .
O4 O 0.5800(3) 0.6895(2) 0.5859(2) 0.0339(5) Uani 1 1 d . . . . .
H4A H 0.619830 0.756058 0.575728 0.051 Uiso 1 1 d R U . . .
H4B H 0.584592 0.628187 0.524222 0.051 Uiso 1 1 d R U . . .
O3 O 0.0857(3) 0.8812(2) 0.7157(2) 0.0344(5) Uani 1 1 d . . . . .
O6 O 0.7786(4) 0.8953(3) 0.5919(3) 0.0417(6) Uani 1 1 d G . . . .
H6A H 0.884386 0.907807 0.622852 0.063 Uiso 1 1 d G U . . .
H6B H 0.764890 0.957977 0.570439 0.063 Uiso 1 1 d G U . . .
N3 N 0.1195(4) 0.9781(2) 0.8133(2) 0.0279(5) Uani 1 1 d . . . . .
N1 N 0.2803(3) 0.6214(2) 0.3588(2) 0.0263(5) Uani 1 1 d . . . . .
N2 N 0.2427(3) 0.4521(2) 0.6847(2) 0.0264(5) Uani 1 1 d . . . . .
C1 C 0.2999(4) 0.7490(3) 0.3720(3) 0.0301(6) Uani 1 1 d . . . . .
C11 C 0.2938(5) 1.0149(3) 0.8540(3) 0.0302(6) Uani 1 1 d . . . . .
C15 C -0.0245(5) 1.0348(3) 0.8658(3) 0.0371(7) Uani 1 1 d . . . . .
H15 H -0.139824 1.007034 0.833338 0.045 Uiso 1 1 calc R U . . .
C6 C 0.2415(4) 0.5318(3) 0.7930(3) 0.0310(6) Uani 1 1 d . . . . .
C5 C 0.3047(5) 0.5234(3) 0.2627(3) 0.0347(6) Uani 1 1 d . . . . .
H5 H 0.293061 0.438383 0.258008 0.042 Uiso 1 1 calc R U . . .
C2 C 0.3467(6) 0.7743(4) 0.2796(3) 0.0431(8) Uani 1 1 d . . . . .
H2 H 0.363726 0.859402 0.285308 0.052 Uiso 1 1 calc R U . . .
C14 C -0.0008(7) 1.1325(4) 0.9662(3) 0.0503(10) Uani 1 1 d . . . . .
H14 H -0.098891 1.172430 1.001961 0.060 Uiso 1 1 calc R U . . .
C12 C 0.3162(7) 1.1142(4) 0.9590(3) 0.0457(9) Uani 1 1 d . . . . .
H12 H 0.431464 1.141500 0.991628 0.055 Uiso 1 1 calc R U . . .
C4 C 0.3463(6) 0.5492(4) 0.1731(3) 0.0428(8) Uani 1 1 d . . . . .
H4 H 0.360024 0.482188 0.107171 0.051 Uiso 1 1 calc R U . . .
C10 C 0.1896(5) 0.3253(3) 0.6482(3) 0.0387(7) Uani 1 1 d . . . . .
H10 H 0.190920 0.275163 0.574297 0.046 Uiso 1 1 calc R U . . .
C13 C 0.1720(8) 1.1707(4) 1.0134(3) 0.0561(12) Uani 1 1 d . . . . .
H13 H 0.190388 1.235131 1.082517 0.067 Uiso 1 1 calc R U . . .
C3 C 0.3678(6) 0.6766(5) 0.1817(3) 0.0488(10) Uani 1 1 d . . . . .
H3 H 0.396235 0.695621 0.121452 0.059 Uiso 1 1 calc R U . . .
C7 C 0.1809(6) 0.4750(5) 0.8640(3) 0.0490(10) Uani 1 1 d . . . . .
H7 H 0.176105 0.525770 0.937492 0.059 Uiso 1 1 calc R U . . .
C8 C 0.1288(6) 0.3472(5) 0.8284(4) 0.0569(12) Uani 1 1 d . . . . .
H8 H 0.089975 0.311881 0.877371 0.068 Uiso 1 1 calc R U . . .
C9 C 0.1339(6) 0.2705(5) 0.7189(4) 0.0533(11) Uani 1 1 d . . . . .
H9 H 0.100192 0.183195 0.693807 0.064 Uiso 1 1 calc R U . . .

loop_
_atom_site_aniso_label
_atom_site_aniso_U_11
_atom_site_aniso_U_22
_atom_site_aniso_U_33
_atom_site_aniso_U_23
_atom_site_aniso_U_13
_atom_site_aniso_U_12
Dy01 0.02046(6) 0.01855(6) 0.02338(6) 0.00693(4) 0.00028(4) -0.00069(4)
S2 0.0537(5) 0.0330(4) 0.0225(3) 0.0066(3) 0.0011(3) 0.0020(4)
S3 0.0285(3) 0.0312(4) 0.0435(4) 0.0065(3) -0.0032(3) -0.0071(3)
S1 0.0684(6) 0.0247(3) 0.0369(4) 0.0159(3) 0.0066(4) 0.0051(4)
O1 0.0443(12) 0.0264(10) 0.0233(9) 0.0115(8) 0.0021(9) -0.0080(9)
O2 0.0398(11) 0.0218(9) 0.0243(9) 0.0111(8) 0.0072(8) 0.0005(8)
O5 0.0211(9) 0.0254(10) 0.0561(15) 0.0063(10) 0.0038(10) -0.0037(8)
O4 0.0255(10) 0.0244(10) 0.0500(14) 0.0103(10) 0.0110(9) 0.0024(8)
O3 0.0276(10) 0.0309(11) 0.0334(11) -0.0008(9) -0.0021(9) 0.0048(8)
O6 0.0344(12) 0.0336(12) 0.0613(17) 0.0239(12) -0.0040(12) -0.0014(10)
N3 0.0358(13) 0.0202(10) 0.0258(11) 0.0060(9) 0.0038(10) 0.0030(9)
N1 0.0297(11) 0.0282(11) 0.0235(11) 0.0127(9) 0.0010(9) -0.0008(9)
N2 0.0286(11) 0.0271(11) 0.0285(11) 0.0161(10) 0.0019(9) -0.0017(9)
C1 0.0333(14) 0.0310(14) 0.0320(14) 0.0183(12) 0.0051(12) 0.0025(11)
C11 0.0415(16) 0.0207(12) 0.0266(13) 0.0073(10) -0.0009(12) -0.0029(11)
C15 0.0429(18) 0.0310(15) 0.0416(18) 0.0156(13) 0.0160(15) 0.0111(13)
C6 0.0296(14) 0.0394(16) 0.0280(14) 0.0173(12) 0.0018(11) 0.0008(12)
C5 0.0445(18) 0.0336(15) 0.0248(13) 0.0093(12) 0.0028(12) 0.0032(13)
C2 0.052(2) 0.047(2) 0.0449(19) 0.0322(17) 0.0112(16) 0.0021(16)
C14 0.078(3) 0.0340(17) 0.041(2) 0.0122(15) 0.027(2) 0.0133(19)
C12 0.068(3) 0.0314(16) 0.0306(16) 0.0055(13) -0.0077(16) -0.0115(17)
C4 0.053(2) 0.053(2) 0.0283(15) 0.0202(15) 0.0101(15) 0.0092(17)
C10 0.0460(19) 0.0304(15) 0.0434(18) 0.0191(14) -0.0009(15) -0.0078(14)
C13 0.101(4) 0.0331(18) 0.0289(17) 0.0051(14) 0.010(2) -0.001(2)
C3 0.055(2) 0.067(3) 0.0387(19) 0.0344(19) 0.0132(17) 0.008(2)
C7 0.054(2) 0.068(3) 0.0364(18) 0.0330(19) 0.0056(16) -0.001(2)
C8 0.056(2) 0.076(3) 0.062(3) 0.054(3) 0.000(2) -0.013(2)
C9 0.054(2) 0.050(2) 0.070(3) 0.041(2) -0.004(2) -0.0159(19)

loop_
_atom_type_symbol
_atom_type_description
_atom_type_scat_dispersion_real
_atom_type_scat_dispersion_imag
_atom_type_scat_source
C C 0.0033 0.0016 'International Tables Vol C Tables 4.2.6.8 and 6.1.1.4'
H H 0.0000 0.0000 'International Tables Vol C Tables 4.2.6.8 and 6.1.1.4'
Dy Dy -0.1892 4.4098 'International Tables Vol C Tables 4.2.6.8 and 6.1.1.4'
N N 0.0061 0.0033 'International Tables Vol C Tables 4.2.6.8 and 6.1.1.4'
O O 0.0106 0.0060 'International Tables Vol C Tables 4.2.6.8 and 6.1.1.4'
S S 0.1246 0.1234 'International Tables Vol C Tables 4.2.6.8 and 6.1.1.4'

loop_
_exptl_crystal_face_index_h
_exptl_crystal_face_index_k
_exptl_crystal_face_index_l
_exptl_crystal_face_perp_dist
1.00 0.00 1.00 0.2740
-1.00 0.00 -1.00 0.1280
0.00 0.00 1.00 0.0890
0.00 0.00 -1.00 0.0200
1.00 0.00 -1.00 0.2870
1.00 1.00 1.00 0.2520
-1.00 -1.00 -1.00 0.1210
0.00 1.00 1.00 0.1150
0.00 -1.00 -1.00 0.0640
-1.00 1.00 1.00 0.1240
1.00 -1.00 -1.00 0.2530
1.00 1.00 0.00 0.2950
-1.00 -1.00 0.00 0.1420
0.00 1.00 0.00 0.1550
-1.00 1.00 0.00 0.1290
1.00 -1.00 0.00 0.2930
1.00 1.00 -1.00 0.2960
-1.00 -1.00 1.00 0.1710
0.00 1.00 -1.00 0.1320
0.00 -1.00 1.00 0.0790

loop_
_geom_angle_atom_site_label_1
_geom_angle_atom_site_label_2
_geom_angle_atom_site_label_3
_geom_angle
_geom_angle_site_symmetry_1
_geom_angle_site_symmetry_3
_geom_angle_publ_flag
S2 Dy01 S3 72.81(3) . . ?
S2 Dy01 S1 152.38(3) . . ?
S1 Dy01 S3 80.94(3) . . ?
O1 Dy01 S2 139.86(6) . . ?
O1 Dy01 S3 141.25(6) . . ?
O1 Dy01 S1 67.61(6) . . ?
O1 Dy01 O2 72.00(7) . . ?
O1 Dy01 O5 79.50(9) . . ?
O1 Dy01 O4 79.21(9) . . ?
O2 Dy01 S2 68.04(5) . . ?
O2 Dy01 S3 130.12(6) . . ?
O2 Dy01 S1 138.64(5) . . ?
O2 Dy01 O5 74.63(8) . . ?
O2 Dy01 O4 80.84(8) . . ?
O5 Dy01 S2 86.51(7) . . ?
O5 Dy01 S3 132.56(6) . . ?
O5 Dy01 S1 105.72(7) . . ?
O4 Dy01 S2 97.77(7) . . ?
O4 Dy01 S3 75.03(6) . . ?
O4 Dy01 S1 83.30(7) . . ?
O4 Dy01 O5 151.46(8) . . ?
O3 Dy01 S2 84.98(7) . . ?
O3 Dy01 S3 67.27(6) . . ?
O3 Dy01 S1 76.97(7) . . ?
O3 Dy01 O1 123.05(9) . . ?
O3 Dy01 O2 135.48(9) . . ?
O3 Dy01 O5 68.79(8) . . ?
O3 Dy01 O4 139.55(8) . . ?
C6 S2 Dy01 98.79(11) . . ?
C11 S3 Dy01 98.46(11) . . ?
C1 S1 Dy01 100.69(10) . . ?
N1 O1 Dy01 127.37(17) . . ?
N2 O2 Dy01 123.05(17) . . ?
Dy01 O5 H5A 128.7 . . ?
Dy01 O5 H5B 126.6 . . ?
H5A O5 H5B 104.5 . . ?
Dy01 O4 H4A 109.4 . . ?
Dy01 O4 H4B 109.4 . . ?
H4A O4 H4B 104.3 . . ?
N3 O3 Dy01 127.02(18) . . ?
H6A O6 H6B 104.5 . . ?
O3 N3 C11 119.4(3) . . ?
O3 N3 C15 117.0(3) . . ?
C15 N3 C11 123.6(3) . . ?
O1 N1 C1 119.9(2) . . ?
O1 N1 C5 117.4(3) . . ?
C5 N1 C1 122.7(3) . . ?
O2 N2 C6 120.0(2) . . ?
O2 N2 C10 117.7(3) . . ?
C10 N2 C6 122.3(3) . . ?
N1 C1 S1 119.3(2) . . ?
N1 C1 C2 116.2(3) . . ?
C2 C1 S1 124.4(3) . . ?
N3 C11 S3 120.5(2) . . ?
N3 C11 C12 115.4(3) . . ?
C12 C11 S3 124.1(3) . . ?
N3 C15 H15 119.8 . . ?
N3 C15 C14 120.3(4) . . ?
C14 C15 H15 119.8 . . ?
N2 C6 S2 119.3(2) . . ?
N2 C6 C7 116.2(3) . . ?
C7 C6 S2 124.4(3) . . ?
N1 C5 H5 119.8 . . ?
N1 C5 C4 120.5(3) . . ?
C4 C5 H5 119.8 . . ?
C1 C2 H2 119.1 . . ?
C3 C2 C1 121.7(3) . . ?
C3 C2 H2 119.1 . . ?
C15 C14 H14 120.6 . . ?
C15 C14 C13 118.7(4) . . ?
C13 C14 H14 120.6 . . ?
C11 C12 H12 119.2 . . ?
C13 C12 C11 121.5(4) . . ?
C13 C12 H12 119.2 . . ?
C5 C4 H4 120.3 . . ?
C5 C4 C3 119.3(4) . . ?
C3 C4 H4 120.3 . . ?
N2 C10 H10 119.6 . . ?
N2 C10 C9 120.8(4) . . ?
C9 C10 H10 119.6 . . ?
C14 C13 H13 119.8 . . ?
C12 C13 C14 120.4(4) . . ?
C12 C13 H13 119.8 . . ?
C2 C3 C4 119.5(3) . . ?
C2 C3 H3 120.2 . . ?
C4 C3 H3 120.2 . . ?
C6 C7 H7 119.0 . . ?
C8 C7 C6 122.0(4) . . ?
C8 C7 H7 119.0 . . ?
C7 C8 H8 120.1 . . ?
C7 C8 C9 119.7(3) . . ?
C9 C8 H8 120.1 . . ?
C10 C9 C8 118.9(4) . . ?
C10 C9 H9 120.5 . . ?
C8 C9 H9 120.5 . . ?

loop_
_geom_bond_atom_site_label_1
_geom_bond_atom_site_label_2
_geom_bond_distance
_geom_bond_site_symmetry_2
_geom_bond_publ_flag
Dy01 S2 2.7998(9) . ?
Dy01 S3 2.8642(9) . ?
Dy01 S1 2.8246(9) . ?
Dy01 O1 2.343(2) . ?
Dy01 O2 2.360(2) . ?
Dy01 O5 2.392(2) . ?
Dy01 O4 2.389(2) . ?
Dy01 O3 2.335(2) . ?
S2 C6 1.712(4) . ?
S3 C11 1.705(4) . ?
S1 C1 1.714(3) . ?
O1 N1 1.349(3) . ?
O2 N2 1.347(3) . ?
O5 H5A 0.8500 . ?
O5 H5B 0.8502 . ?
O4 H4A 0.8535 . ?
O4 H4B 0.8533 . ?
O3 N3 1.348(3) . ?
O6 H6A 0.8499 . ?
O6 H6B 0.8500 . ?
N3 C11 1.370(4) . ?
N3 C15 1.359(4) . ?
N1 C1 1.372(4) . ?
N1 C5 1.363(4) . ?
N2 C6 1.379(4) . ?
N2 C10 1.357(4) . ?
C1 C2 1.411(4) . ?
C11 C12 1.418(5) . ?
C15 H15 0.9300 . ?
C15 C14 1.370(6) . ?
C6 C7 1.401(5) . ?
C5 H5 0.9300 . ?
C5 C4 1.367(5) . ?
C2 H2 0.9300 . ?
C2 C3 1.373(6) . ?
C14 H14 0.9300 . ?
C14 C13 1.384(8) . ?
C12 H12 0.9300 . ?
C12 C13 1.370(7) . ?
C4 H4 0.9300 . ?
C4 C3 1.389(6) . ?
C10 H10 0.9300 . ?
C10 C9 1.370(5) . ?
C13 H13 0.9300 . ?
C3 H3 0.9300 . ?
C7 H7 0.9300 . ?
C7 C8 1.367(7) . ?
C8 H8 0.9300 . ?
C8 C9 1.386(7) . ?
C9 H9 0.9300 . ?

loop_
_geom_torsion_atom_site_label_1
_geom_torsion_atom_site_label_2
_geom_torsion_atom_site_label_3
_geom_torsion_atom_site_label_4
_geom_torsion
_geom_torsion_site_symmetry_1
_geom_torsion_site_symmetry_2
_geom_torsion_site_symmetry_3
_geom_torsion_site_symmetry_4
_geom_torsion_publ_flag
Dy01 S2 C6 N2 21.7(3) . . . . ?
Dy01 S2 C6 C7 -159.9(3) . . . . ?
Dy01 S3 C11 N3 -18.9(3) . . . . ?
Dy01 S3 C11 C12 162.0(3) . . . . ?
Dy01 S1 C1 N1 13.6(3) . . . . ?
Dy01 S1 C1 C2 -165.5(3) . . . . ?
Dy01 O1 N1 C1 -21.7(4) . . . . ?
Dy01 O1 N1 C5 157.9(2) . . . . ?
Dy01 O2 N2 C6 -28.7(3) . . . . ?
Dy01 O2 N2 C10 151.9(2) . . . . ?
Dy01 O3 N3 C11 23.3(4) . . . . ?
Dy01 O3 N3 C15 -157.1(2) . . . . ?
S2 C6 C7 C8 -177.4(4) . . . . ?
S3 C11 C12 C13 177.4(3) . . . . ?
S1 C1 C2 C3 -179.6(3) . . . . ?
O1 N1 C1 S1 0.6(4) . . . . ?
O1 N1 C1 C2 179.8(3) . . . . ?
O1 N1 C5 C4 178.7(3) . . . . ?
O2 N2 C6 S2 -1.3(4) . . . . ?
O2 N2 C6 C7 -179.8(3) . . . . ?
O2 N2 C10 C9 178.6(4) . . . . ?
O3 N3 C11 S3 3.2(4) . . . . ?
O3 N3 C11 C12 -177.7(3) . . . . ?
O3 N3 C15 C14 178.9(3) . . . . ?
N3 C11 C12 C13 -1.7(5) . . . . ?
N3 C15 C14 C13 -1.0(6) . . . . ?
N1 C1 C2 C3 1.3(6) . . . . ?
N1 C5 C4 C3 1.6(6) . . . . ?
N2 C6 C7 C8 1.1(6) . . . . ?
N2 C10 C9 C8 1.5(7) . . . . ?
C1 N1 C5 C4 -1.7(5) . . . . ?
C1 C2 C3 C4 -1.3(7) . . . . ?
C11 N3 C15 C14 -1.5(5) . . . . ?
C11 C12 C13 C14 -0.6(6) . . . . ?
C15 N3 C11 S3 -176.4(2) . . . . ?
C15 N3 C11 C12 2.8(4) . . . . ?
C15 C14 C13 C12 1.9(6) . . . . ?
C6 N2 C10 C9 -0.9(6) . . . . ?
C6 C7 C8 C9 -0.5(7) . . . . ?
C5 N1 C1 S1 -179.0(3) . . . . ?
C5 N1 C1 C2 0.3(5) . . . . ?
C5 C4 C3 C2 -0.1(6) . . . . ?
C10 N2 C6 S2 178.1(3) . . . . ?
C10 N2 C6 C7 -0.4(5) . . . . ?
C7 C8 C9 C10 -0.8(7) . . . . ?
